data_1524791
loop_
_publ_author_name
'Lambert-Andron, B.'
'Hippert, F.'
'Houssay, E.'
'Madar, R.'
'Pierre, J.'
'Auffret, S.'

_publ_section_title
;
 Crystal structure and properties of tetragonal Ce Ge1.6
;
_journal_name_full 'Journal of the Less-Common Metals'
_journal_page_first 53
_journal_page_last 63
_journal_volume 167
_journal_year 1990
_chemical_formula_sum 'Ce2.76923 Ge4.30769'
_chemical_name_systematic 'Ce3 Ge5'
_space_group_IT_number 80
_symmetry_space_group_name_Hall 'I 4bw'
_symmetry_space_group_name_H-M 'I 41'
_cell_angle_alpha 90
_cell_angle_beta 90
_cell_angle_gamma 90
_cell_formula_units_Z 13
_cell_length_a 4.223
_cell_length_b 4.223
_cell_length_c 14.208
_cell_volume 253.382
_citation_journal_id_ASTM JCOMAH
_cod_data_source_file Lambert-Andron_JCOMAH_1990_58.cif
_cod_data_source_block Ce2.76923Ge4.30769
_cod_original_cell_volume 253.3816
_cod_database_code 1524791

loop_
_symmetry_equiv_pos_as_xyz
x,y,z
-y,x+1/2,z+1/4
-x+1/2,-y+1/2,z+1/2
y+1/2,-x,z+3/4
x+1/2,y+1/2,z+1/2
-y+1/2,x+1,z+3/4
-x+1,-y+1,z+1
y+1,-x+1/2,z+5/4

loop_
_atom_site_label
_atom_site_type_symbol
_atom_site_fract_x
_atom_site_fract_y
_atom_site_fract_z
_atom_site_occupancy
_atom_site_U_iso_or_equiv
Ge1 Ge 0 0 0.5503 1 0.0
Ge3 Ge 0.9989 0.3189 0.4131 1 0.0
Ce3 Ce 0.0005 0.3421 0.9966 1 0.0
Ge9 Ge 0.318 0.641 0.403 0.25 0.0
Ce4 Ce 0.337 0.3361 0.0055 1 0.0
Ge2 Ge 0.3338 0.9999 0.4151 1 0.0
Ce2 Ce 0.3395 0.0006 0.9965 1 0.0
Ce5 Ce 0.3372 0.6647 0.0057 1 0.0
Ce1 Ce 0 0 0 1 0.0
Ge4 Ge 0.3329 0.6778 0.5742 1 0.0
Ge8 Ge 0.32 0.36 0.412 0.25 0.0
Ge6 Ge 0.3338 0.9976 0.591 1 0.0
Ge7 Ge 0.3358 0.3197 0.5763 1 0.0
Ge5 Ge 0.999 0.6366 0.5969 1 0.0
